data_4060922
loop_
_publ_author_name
'Ito, Shigekazu'
'Nishide, Katsunori'
'Yoshifuji, Masaaki'

_publ_section_title
;
 Structural and Coordination Properties of 3,3-Diphenyl-1-
 (2,4,6-tri-tert-butylphenyl)-2-(trimethylsilyl)-1,3-diphosphapropene
 Derivatives Showing Interesting Conformational Features
;
_journal_coden_ASTM ORGND7
_journal_issue 6
_journal_name_full Organometallics
_journal_page_first 1424
_journal_page_last 1430
_journal_paper_doi 10.1021/om050972l
_journal_volume 25
_journal_year 2006
_chemical_formula_moiety 'C34 H48 P2 Si '
_chemical_formula_sum 'C34 H48 P2 Si'
_chemical_formula_weight 546.79
_chemical_melting_point 124.5(5)
_space_group_IT_number 14
_symmetry_cell_setting monoclinic
_symmetry_space_group_name_Hall '-P 2yab'
_symmetry_space_group_name_H-M 'P 1 21/a 1'
_cell_angle_alpha 90
_cell_angle_beta 99.791(1)
_cell_angle_gamma 90
_cell_formula_units_Z 4
_cell_length_a 10.2492(7)
_cell_length_b 29.368(1)
_cell_length_c 11.0728(8)
_cell_measurement_temperature 150
_cell_volume 3284.3(3)
_exptl_crystal_density_diffrn 1.106
_cod_duplicate_entry 4074879
_cod_depositor_comments
;
The following automatic conversions were performed:

'_chemical_melting_point' value '124-125' was changed to '124.5(5)' -
the average value was taken and precision was estimated.

Automatic conversion script
Id: cif_fix_values 1646 2011-03-28 12:23:43Z adriana 
;
_cod_original_sg_symbol_H-M 'P 21/a'
_cod_original_formula_sum 'C34 H48 P2 Si '
_cod_database_code 4060922

loop_
_symmetry_equiv_pos_as_xyz
x,y,z
1/2-x,1/2+y,-z
-x,-y,-z
1/2+x,1/2-y,z

loop_
_atom_site_label
_atom_site_type_symbol
_atom_site_fract_x
_atom_site_fract_y
_atom_site_fract_z
_atom_site_U_iso_or_equiv
_atom_site_adp_type
_atom_site_occupancy
_atom_site_calc_flag
_atom_site_refinement_flags
_atom_site_disorder_assembly
_atom_site_disorder_group
P(1) P 0.86628(9) 0.16003(3) 0.63255(9) 0.0176(2) Uani 1.00 d . . .
P(2) P 0.64304(9) 0.10644(3) 0.49237(8) 0.0178(2) Uani 1.00 d . . .
Si Si 0.7918(1) 0.05680(3) 0.71676(9) 0.0190(2) Uani 1.00 d . . .
C(1) C 0.7857(3) 0.11031(9) 0.6182(3) 0.0167(8) Uani 1.00 d . . .
C(2) C 0.9948(3) 0.15676(9) 0.7728(3) 0.0170(8) Uani 1.00 d . . .
C(3) C 0.9674(3) 0.17377(9) 0.8863(3) 0.0179(9) Uani 1.00 d . . .
C(4) C 1.0588(4) 0.16448(10) 0.9926(3) 0.0220(9) Uani 1.00 d . . .
C(5) C 1.1748(4) 0.14061(10) 0.9917(3) 0.0207(9) Uani 1.00 d . . .
C(6) C 1.2055(4) 0.12925(10) 0.8779(3) 0.0212(9) Uani 1.00 d . . .
C(7) C 1.1210(4) 0.13702(10) 0.7671(3) 0.0184(9) Uani 1.00 d . . .
C(8) C 0.8441(4) 0.2034(1) 0.8992(4) 0.0255(10) Uani 1.00 d . . .
C(9) C 0.7178(4) 0.1750(1) 0.8841(4) 0.040(1) Uani 1.00 d . . .
C(10) C 0.8279(5) 0.2434(1) 0.8094(4) 0.042(1) Uani 1.00 d . . .
C(11) C 0.8582(5) 0.2250(1) 1.0270(4) 0.043(1) Uani 1.00 d . . .
C(12) C 1.2684(4) 0.1251(1) 1.1070(4) 0.0270(10) Uani 1.00 d . . .
C(13) C 1.2294(5) 0.1435(1) 1.2247(4) 0.051(1) Uani 1.00 d . . .
C(14) C 1.2648(4) 0.0728(1) 1.1121(4) 0.032(1) Uani 1.00 d . . .
C(15) C 1.4103(5) 0.1401(1) 1.1024(5) 0.046(1) Uani 1.00 d . . .
C(16) C 1.1733(4) 0.1247(1) 0.6492(3) 0.0225(9) Uani 1.00 d . . .
C(17) C 1.3236(4) 0.1169(1) 0.6728(4) 0.036(1) Uani 1.00 d . . .
C(18) C 1.1139(4) 0.0802(1) 0.5917(4) 0.030(1) Uani 1.00 d . . .
C(19) C 1.1494(4) 0.1637(1) 0.5551(3) 0.029(1) Uani 1.00 d . . .
C(20) C 0.6140(3) 0.16489(10) 0.4333(3) 0.0184(8) Uani 1.00 d . . .
C(21) C 0.6656(4) 0.1839(1) 0.3370(3) 0.027(1) Uani 1.00 d . . .
C(22) C 0.6274(5) 0.2275(1) 0.2937(4) 0.034(1) Uani 1.00 d . . .
C(23) C 0.5379(4) 0.2518(1) 0.3465(4) 0.035(1) Uani 1.00 d . . .
C(24) C 0.4852(4) 0.2336(1) 0.4431(4) 0.035(1) Uani 1.00 d . . .
C(25) C 0.5240(4) 0.1905(1) 0.4856(4) 0.029(1) Uani 1.00 d . . .
C(26) C 0.7100(4) 0.07796(9) 0.3675(3) 0.0204(9) Uani 1.00 d . . .
C(27) C 0.8327(4) 0.0863(1) 0.3364(4) 0.031(1) Uani 1.00 d . . .
C(28) C 0.8708(4) 0.0647(1) 0.2365(4) 0.039(1) Uani 1.00 d . . .
C(29) C 0.7862(5) 0.0344(1) 0.1662(4) 0.039(1) Uani 1.00 d . . .
C(30) C 0.6650(4) 0.0253(1) 0.1976(4) 0.034(1) Uani 1.00 d . . .
C(31) C 0.6263(4) 0.0468(1) 0.2973(4) 0.0261(10) Uani 1.00 d . . .
C(32) C 0.9297(4) 0.0528(1) 0.8493(4) 0.0277(10) Uani 1.00 d . . .
C(33) C 0.8025(4) 0.0065(1) 0.6152(4) 0.033(1) Uani 1.00 d . . .
C(34) C 0.6335(4) 0.0528(1) 0.7781(4) 0.032(1) Uani 1.00 d . . .
H(1) H 1.0368 0.1731 1.0673 0.0303 Uiso 1.00 calc . . .
H(2) H 1.2884 0.1148 0.8756 0.0303 Uiso 1.00 calc . . .
H(3) H 0.6448 0.1944 0.8907 0.0478 Uiso 1.00 calc . . .
H(4) H 0.7038 0.1607 0.8063 0.0478 Uiso 1.00 calc . . .
H(5) H 0.7259 0.1526 0.9468 0.0478 Uiso 1.00 calc . . .
H(6) H 0.9029 0.2624 0.8258 0.0490 Uiso 1.00 calc . . .
H(7) H 0.8181 0.2320 0.7280 0.0490 Uiso 1.00 calc . . .
H(8) H 0.7506 0.2601 0.8188 0.0490 Uiso 1.00 calc . . .
H(9) H 0.7844 0.2431 1.0284 0.0303 Uiso 1.00 calc . . .
H(10) H 0.9397 0.2431 1.0468 0.0303 Uiso 1.00 calc . . .
H(11) H 0.8492 0.1998 1.0955 0.0303 Uiso 1.00 calc . . .
H(12) H 1.2454 0.1757 1.2246 0.0303 Uiso 1.00 calc . . .
H(13) H 1.1353 0.1350 1.2335 0.0303 Uiso 1.00 calc . . .
H(14) H 1.2923 0.1290 1.3006 0.0303 Uiso 1.00 calc . . .
H(15) H 1.1668 0.0633 1.1181 0.0303 Uiso 1.00 calc . . .
H(16) H 1.3277 0.0620 1.1882 0.0303 Uiso 1.00 calc . . .
H(17) H 1.3027 0.0619 1.0435 0.0303 Uiso 1.00 calc . . .
H(18) H 1.4732 0.1297 1.1768 0.0303 Uiso 1.00 calc . . .
H(19) H 1.4444 0.1266 1.0357 0.0303 Uiso 1.00 calc . . .
H(20) H 1.4197 0.1702 1.0911 0.0303 Uiso 1.00 calc . . .
H(21) H 1.3462 0.0890 0.7282 0.0303 Uiso 1.00 calc . . .
H(22) H 1.3750 0.1451 0.7133 0.0303 Uiso 1.00 calc . . .
H(23) H 1.3605 0.1130 0.5970 0.0303 Uiso 1.00 calc . . .
H(24) H 1.1404 0.0545 0.6523 0.0303 Uiso 1.00 calc . . .
H(25) H 1.1425 0.0737 0.5075 0.0303 Uiso 1.00 calc . . .
H(26) H 1.0188 0.0796 0.5753 0.0303 Uiso 1.00 calc . . .
H(27) H 1.1895 0.1572 0.4778 0.0303 Uiso 1.00 calc . . .
H(28) H 1.0532 0.1676 0.5294 0.0303 Uiso 1.00 calc . . .
H(29) H 1.1859 0.1926 0.5986 0.0303 Uiso 1.00 calc . . .
H(30) H 0.7363 0.1673 0.3011 0.0303 Uiso 1.00 calc . . .
H(31) H 0.6657 0.2380 0.2236 0.0303 Uiso 1.00 calc . . .
H(32) H 0.5045 0.2825 0.3100 0.0303 Uiso 1.00 calc . . .
H(33) H 0.4241 0.2500 0.4807 0.0303 Uiso 1.00 calc . . .
H(34) H 0.4832 0.1784 0.5475 0.0303 Uiso 1.00 calc . . .
H(35) H 0.8891 0.1079 0.3822 0.0303 Uiso 1.00 calc . . .
H(36) H 0.9546 0.0712 0.2193 0.0303 Uiso 1.00 calc . . .
H(37) H 0.8141 0.0218 0.0871 0.0303 Uiso 1.00 calc . . .
H(38) H 0.6126 0.0032 0.1452 0.0303 Uiso 1.00 calc . . .
H(39) H 0.5425 0.0409 0.3232 0.0303 Uiso 1.00 calc . . .
H(40) H 0.9259 0.0765 0.9051 0.0303 Uiso 1.00 calc . . .
H(41) H 1.0198 0.0550 0.8281 0.0303 Uiso 1.00 calc . . .
H(42) H 0.9197 0.0221 0.8934 0.0303 Uiso 1.00 calc . . .
H(43) H 0.8690 0.0082 0.5798 0.0303 Uiso 1.00 calc . . .
H(44) H 0.7983 -0.0233 0.6607 0.0303 Uiso 1.00 calc . . .
H(45) H 0.7266 0.0052 0.5549 0.0303 Uiso 1.00 calc . . .
H(46) H 0.6373 0.0270 0.8279 0.0303 Uiso 1.00 calc . . .
H(47) H 0.5588 0.0502 0.7178 0.0303 Uiso 1.00 calc . . .
H(48) H 0.6166 0.0804 0.8266 0.0303 Uiso 1.00 calc . . .

loop_
_atom_site_aniso_label
_atom_site_aniso_U_11
_atom_site_aniso_U_22
_atom_site_aniso_U_33
_atom_site_aniso_U_12
_atom_site_aniso_U_13
_atom_site_aniso_U_23
P(1) 0.0177(5) 0.0185(3) 0.0148(5) -0.0010(3) -0.0020(4) 0.0015(3)
P(2) 0.0152(5) 0.0200(3) 0.0172(5) -0.0014(3) -0.0001(4) -0.0011(3)
Si 0.0202(5) 0.0175(4) 0.0189(5) 0.0003(4) 0.0022(4) 0.0018(4)
C(1) 0.017(2) 0.021(1) 0.013(2) 0.003(1) 0.004(1) -0.001(1)
C(2) 0.020(2) 0.017(1) 0.014(2) -0.005(1) 0.001(1) 0.000(1)
C(3) 0.016(2) 0.020(1) 0.017(2) 0.002(1) 0.002(1) -0.002(1)
C(4) 0.028(2) 0.022(1) 0.014(2) 0.001(1) -0.001(2) -0.002(1)
C(5) 0.019(2) 0.019(1) 0.021(2) -0.002(1) -0.006(2) -0.002(1)
C(6) 0.016(2) 0.023(1) 0.023(2) 0.000(1) -0.001(2) 0.002(1)
C(7) 0.019(2) 0.022(1) 0.014(2) -0.001(1) 0.002(2) 0.004(1)
C(8) 0.026(2) 0.028(2) 0.022(2) 0.007(1) 0.002(2) -0.008(1)
C(9) 0.029(2) 0.049(2) 0.044(3) 0.001(2) 0.012(2) -0.018(2)
C(10) 0.050(3) 0.031(2) 0.045(3) 0.021(2) 0.005(2) -0.001(2)
C(11) 0.038(3) 0.050(2) 0.037(3) 0.019(2) -0.001(2) -0.021(2)
C(12) 0.029(2) 0.025(1) 0.023(2) 0.001(1) -0.010(2) 0.001(1)
C(13) 0.067(4) 0.054(2) 0.024(3) 0.017(2) -0.016(2) -0.006(2)
C(14) 0.038(3) 0.027(2) 0.028(2) 0.002(2) -0.005(2) 0.006(2)
C(15) 0.033(3) 0.041(2) 0.054(3) -0.012(2) -0.020(2) 0.017(2)
C(16) 0.017(2) 0.034(2) 0.017(2) 0.001(1) 0.006(2) 0.001(1)
C(17) 0.019(2) 0.059(2) 0.033(3) 0.004(2) 0.010(2) 0.005(2)
C(18) 0.028(2) 0.030(2) 0.033(2) 0.004(2) 0.012(2) -0.007(2)
C(19) 0.029(2) 0.041(2) 0.020(2) 0.001(2) 0.011(2) 0.008(2)
C(20) 0.014(2) 0.025(1) 0.014(2) -0.001(1) -0.004(1) -0.003(1)
C(21) 0.030(2) 0.028(2) 0.023(2) 0.002(2) 0.004(2) 0.003(1)
C(22) 0.050(3) 0.035(2) 0.016(2) -0.005(2) 0.001(2) 0.004(2)
C(23) 0.048(3) 0.026(2) 0.024(2) 0.003(2) -0.009(2) 0.001(2)
C(24) 0.039(3) 0.027(2) 0.039(3) 0.011(2) 0.005(2) -0.002(2)
C(25) 0.030(2) 0.030(2) 0.029(2) 0.003(2) 0.010(2) 0.005(2)
C(26) 0.020(2) 0.019(1) 0.021(2) 0.003(1) -0.003(2) -0.001(1)
C(27) 0.021(2) 0.040(2) 0.030(2) -0.002(2) 0.003(2) -0.009(2)
C(28) 0.027(2) 0.057(2) 0.034(3) 0.002(2) 0.010(2) -0.007(2)
C(29) 0.046(3) 0.046(2) 0.025(2) 0.008(2) 0.007(2) -0.012(2)
C(30) 0.040(3) 0.033(2) 0.026(2) -0.003(2) 0.002(2) -0.011(2)
C(31) 0.024(2) 0.032(2) 0.022(2) -0.002(1) 0.001(2) -0.003(1)
C(32) 0.028(2) 0.025(1) 0.030(2) -0.002(2) 0.002(2) 0.007(2)
C(33) 0.043(3) 0.021(1) 0.033(2) 0.000(2) 0.004(2) -0.001(1)
C(34) 0.030(2) 0.028(2) 0.038(2) 0.001(2) 0.007(2) 0.010(2)

loop_
_geom_bond_atom_site_label_1
_geom_bond_atom_site_label_2
_geom_bond_distance
_geom_bond_site_symmetry_1
_geom_bond_site_symmetry_2
_geom_bond_publ_flag
P(1) C(1) 1.672(3) . . yes
P(1) C(2) 1.860(3) . . yes
P(2) C(1) 1.843(3) . . yes
P(2) C(20) 1.843(3) . . yes
P(2) C(26) 1.845(4) . . yes
Si C(1) 1.908(3) . . yes
Si C(32) 1.860(4) . . yes
Si C(33) 1.871(4) . . yes
Si C(34) 1.866(4) . . yes
C(2) C(3) 1.424(5) . . yes
C(2) C(7) 1.428(5) . . yes
C(3) C(4) 1.401(4) . . yes
C(3) C(8) 1.560(5) . . yes
C(4) C(5) 1.382(5) . . yes
C(5) C(6) 1.390(5) . . yes
C(5) C(12) 1.531(4) . . yes
C(6) C(7) 1.395(4) . . yes
C(7) C(16) 1.536(5) . . yes
C(8) C(9) 1.525(6) . . yes
C(8) C(10) 1.530(5) . . yes
C(8) C(11) 1.536(5) . . yes
C(12) C(13) 1.527(6) . . yes
C(12) C(14) 1.536(4) . . yes
C(12) C(15) 1.529(6) . . yes
C(16) C(17) 1.535(5) . . yes
C(16) C(18) 1.533(5) . . yes
C(16) C(19) 1.540(5) . . yes
C(20) C(21) 1.385(5) . . yes
C(20) C(25) 1.389(5) . . yes
C(21) C(22) 1.401(5) . . yes
C(22) C(23) 1.369(6) . . yes
C(23) C(24) 1.384(6) . . yes
C(24) C(25) 1.387(4) . . yes
C(26) C(27) 1.381(6) . . yes
C(26) C(31) 1.396(4) . . yes
C(27) C(28) 1.387(6) . . yes
C(28) C(29) 1.385(6) . . yes
C(29) C(30) 1.372(6) . . yes
C(30) C(31) 1.386(6) . . yes

loop_
_cod_related_entry_id
_cod_related_entry_database
_cod_related_entry_code
1 ChemSpider 21152347
